data_7228375
loop_
_publ_author_name
'Mazik, Monika'
'Schulze, Mathias M.'
'Schwarzer, Anke'

_publ_section_title
;
 Conformations of benzene-based tripodal isatin-bearing compounds in the
 crystalline state
;
_journal_name_full CrystEngComm
_journal_paper_doi 10.1039/C7CE00576H
_journal_year 2017
_chemical_formula_moiety 'C36 H27 N3 O6'
_chemical_formula_sum 'C36 H27 N3 O6'
_chemical_formula_weight 597.60
_chemical_name_common '1,1',1''-(2,4,6-trimethylbenzene-1,3,5-triyl)tris(methylene) triindoline-2,3-dione'
_chemical_name_systematic '1,1',1''-(2,4,6-trimethylbenzene-1,3,5-triyl)tris(methylene) triindoline-2,3-dione'
_space_group_crystal_system monoclinic
_space_group_IT_number 14
_space_group_name_Hall '-P 2ybc'
_space_group_name_H-M_alt 'P 1 21/c 1'
_symmetry_space_group_name_Hall '-P 2ybc'
_symmetry_space_group_name_H-M 'P 1 21/c 1'
_atom_sites_solution_hydrogens geom
_audit_creation_method SHELXL-2012
_audit_update_record
;
2016-09-02 deposited with the CCDC.
2017-06-02 downloaded from the CCDC.
;
_cell_angle_alpha 90
_cell_angle_beta 93.884(3)
_cell_angle_gamma 90
_cell_formula_units_Z 4
_cell_length_a 14.9001(7)
_cell_length_b 10.1802(4)
_cell_length_c 18.3499(7)
_cell_measurement_reflns_used 16520
_cell_measurement_temperature 120(2)
_cell_measurement_theta_max 27.36
_cell_measurement_theta_min 1.37
_cell_volume 2777.0(2)
_computing_cell_refinement 'STOE X-AREA'
_computing_data_collection 'STOE X-AREA'
_computing_data_reduction 'STOE X-RED'
_computing_molecular_graphics 'XP (Sheldrick, 2008)'
_computing_publication_material
;
<i>WinGX</i> (Farrugia, 2012), <i>publCIF</i> (Westrip, 2010), <i>SHELXLE</i>
 (H\"ubschle <i>et al.</i>,  2011)
;
_computing_structure_refinement 'SHELXL2014 (Sheldrick, 2015)'
_computing_structure_solution 'SHELXL-2012 (Sheldrick, 2012)'
_diffrn_ambient_temperature 120(2)
_diffrn_detector 'image plate (34 cm diameter)'
_diffrn_detector_area_resol_mean 6.67
_diffrn_detector_type STOE
_diffrn_measured_fraction_theta_full 0.996
_diffrn_measured_fraction_theta_max 0.996
_diffrn_measurement_details ' 310 frames, detector distance = 120 mm'
_diffrn_measurement_device '2-circle goniometer'
_diffrn_measurement_device_type 'STOE IPDS 2'
_diffrn_measurement_method 'rotation method'
_diffrn_radiation_collimation '0.5 mm diameter, monocapillary'
_diffrn_radiation_monochromator 'plane graphite'
_diffrn_radiation_polarisn_norm 0
_diffrn_radiation_type 'Mo K\a'
_diffrn_radiation_wavelength 0.71073
_diffrn_reflns_av_R_equivalents 0.0652
_diffrn_reflns_av_unetI/netI 0.0456
_diffrn_reflns_Laue_measured_fraction_full 0.996
_diffrn_reflns_Laue_measured_fraction_max 0.996
_diffrn_reflns_limit_h_max 18
_diffrn_reflns_limit_h_min -18
_diffrn_reflns_limit_k_max 12
_diffrn_reflns_limit_k_min -12
_diffrn_reflns_limit_l_max 22
_diffrn_reflns_limit_l_min -20
_diffrn_reflns_number 16825
_diffrn_reflns_point_group_measured_fraction_full 0.996
_diffrn_reflns_point_group_measured_fraction_max 0.996
_diffrn_reflns_theta_full 25.242
_diffrn_reflns_theta_max 26.000
_diffrn_reflns_theta_min 1.370
_diffrn_source 'sealed X-ray tube, 12 x 0.4 mm long-fine focus'
_diffrn_source_current 40
_diffrn_source_power 2.00
_diffrn_source_voltage 50
_exptl_absorpt_coefficient_mu 0.099
_exptl_absorpt_correction_type none
_exptl_crystal_colour red
_exptl_crystal_density_diffrn 1.429
_exptl_crystal_description piece
_exptl_crystal_F_000 1248
_exptl_crystal_size_max 0.350
_exptl_crystal_size_mid 0.250
_exptl_crystal_size_min 0.180
_refine_diff_density_max 0.225
_refine_diff_density_min -0.259
_refine_diff_density_rms 0.054
_refine_ls_extinction_method none
_refine_ls_goodness_of_fit_ref 1.140
_refine_ls_hydrogen_treatment constr
_refine_ls_matrix_type full
_refine_ls_number_parameters 409
_refine_ls_number_reflns 5450
_refine_ls_number_restraints 0
_refine_ls_restrained_S_all 1.140
_refine_ls_R_factor_all 0.0717
_refine_ls_R_factor_gt 0.0490
_refine_ls_shift/su_max 0.001
_refine_ls_shift/su_mean 0.000
_refine_ls_structure_factor_coef Fsqd
_refine_ls_weighting_details
;
 w=1/[\s^2^(Fo^2^)+(0.0439P)^2^+1.8347P]
 where P=(Fo^2^+2Fc^2^)/3
;
_refine_ls_weighting_scheme calc
_refine_ls_wR_factor_gt 0.1091
_refine_ls_wR_factor_ref 0.1233
_reflns_Friedel_coverage 0.000
_reflns_number_gt 4234
_reflns_number_total 5450
_reflns_threshold_expression 'I > 2\s(I)'
_cod_data_source_file c7ce00576h2.cif
_cod_data_source_block InGe11_ACN_masc047
_cod_database_code 7228375
_shelx_space_group_comment
;
The symmetry employed for this shelxl refinement is uniquely defined
by the following loop, which should always be used as a source of
symmetry information in preference to the above space-group names.
They are only intended as comments.
;
_shelx_estimated_absorpt_t_min 0.966
_shelx_estimated_absorpt_t_max 0.982
_shelxl_version_number 2012-9

loop_
_space_group_symop_operation_xyz
'x, y, z'
'-x, y+1/2, -z+1/2'
'-x, -y, -z'
'x, -y-1/2, z-1/2'

loop_
_atom_site_label
_atom_site_type_symbol
_atom_site_fract_x
_atom_site_fract_y
_atom_site_fract_z
_atom_site_U_iso_or_equiv
_atom_site_adp_type
_atom_site_occupancy
_atom_site_site_symmetry_order
_atom_site_calc_flag
_atom_site_refinement_flags_posn
_atom_site_refinement_flags_adp
N1 N 1.01153(11) 0.01892(16) 0.18693(9) 0.0188(4) Uani 1 1 d . .
N2 N 0.70728(11) 0.04850(17) 0.37046(9) 0.0189(4) Uani 1 1 d . .
N3 N 0.69546(11) 0.40181(16) 0.12114(9) 0.0178(4) Uani 1 1 d . .
O1 O 1.14490(10) 0.08542(16) 0.14184(9) 0.0295(4) Uani 1 1 d . .
O2 O 1.08822(11) -0.10323(16) 0.02481(8) 0.0316(4) Uani 1 1 d . .
O3 O 0.75346(11) -0.02664(16) 0.48585(8) 0.0277(4) Uani 1 1 d . .
O4 O 0.67226(11) -0.27434(15) 0.42690(9) 0.0320(4) Uani 1 1 d . .
O5 O 0.62913(11) 0.60315(14) 0.14050(8) 0.0274(4) Uani 1 1 d . .
O6 O 0.47212(10) 0.47160(16) 0.06987(8) 0.0270(4) Uani 1 1 d . .
C1 C 0.90099(13) 0.26864(19) 0.20313(11) 0.0171(4) Uani 1 1 d . .
C2 C 0.92986(13) 0.18156(19) 0.25955(10) 0.0166(4) Uani 1 1 d . .
C3 C 0.87878(13) 0.16353(19) 0.32004(11) 0.0178(4) Uani 1 1 d . .
C4 C 0.79678(14) 0.22893(19) 0.32298(10) 0.0179(4) Uani 1 1 d . .
C5 C 0.77103(13) 0.32592(19) 0.27111(11) 0.0178(4) Uani 1 1 d . .
C6 C 0.82129(13) 0.34053(19) 0.20963(11) 0.0170(4) Uani 1 1 d . .
C7 C 0.95642(14) 0.2831(2) 0.13765(11) 0.0208(4) Uani 1 1 d . .
H7A H 0.9468 0.3706 0.1163 0.031 Uiso 1 1 calc R U
H7B H 0.9382 0.2161 0.1012 0.031 Uiso 1 1 calc R U
H7C H 1.0203 0.2718 0.1529 0.031 Uiso 1 1 calc R U
C8 C 1.01472(13) 0.1009(2) 0.25254(11) 0.0196(4) Uani 1 1 d . .
H8A H 1.0668 0.1612 0.2518 0.024 Uiso 1 1 calc R U
H8B H 1.0243 0.0439 0.2961 0.024 Uiso 1 1 calc R U
C9 C 1.07736(14) 0.0199(2) 0.13826(11) 0.0212(4) Uani 1 1 d . .
C10 C 1.04483(14) -0.0765(2) 0.07599(11) 0.0223(4) Uani 1 1 d . .
C11 C 0.95647(14) -0.1207(2) 0.09517(11) 0.0208(4) Uani 1 1 d . .
C12 C 0.89331(16) -0.2024(2) 0.05883(12) 0.0261(5) Uani 1 1 d . .
H12 H 0.9047 -0.2399 0.0130 0.031 Uiso 1 1 calc R U
C13 C 0.81356(15) -0.2278(2) 0.09084(12) 0.0255(5) Uani 1 1 d . .
H13 H 0.7692 -0.2823 0.0666 0.031 Uiso 1 1 calc R U
C14 C 0.79853(14) -0.1734(2) 0.15859(12) 0.0228(4) Uani 1 1 d . .
H14 H 0.7441 -0.1933 0.1804 0.027 Uiso 1 1 calc R U
C15 C 0.86097(14) -0.0906(2) 0.19555(11) 0.0204(4) Uani 1 1 d . .
H15 H 0.8499 -0.0539 0.2417 0.024 Uiso 1 1 calc R U
C16 C 0.93954(13) -0.06404(19) 0.16237(11) 0.0186(4) Uani 1 1 d . .
C17 C 0.91128(14) 0.0755(2) 0.38302(11) 0.0220(4) Uani 1 1 d . .
H17A H 0.8792 0.0976 0.4263 0.033 Uiso 1 1 calc R U
H17B H 0.9760 0.0885 0.3938 0.033 Uiso 1 1 calc R U
H17C H 0.8997 -0.0165 0.3697 0.033 Uiso 1 1 calc R U
C18 C 0.73223(14) 0.1877(2) 0.37925(11) 0.0203(4) Uani 1 1 d . .
H18A H 0.7608 0.2021 0.4289 0.024 Uiso 1 1 calc R U
H18B H 0.6774 0.2427 0.3738 0.024 Uiso 1 1 calc R U
C19 C 0.71743(14) -0.0430(2) 0.42494(11) 0.0217(4) Uani 1 1 d . .
C20 C 0.67411(14) -0.1721(2) 0.39356(12) 0.0233(5) Uani 1 1 d . .
C21 C 0.63767(14) -0.1372(2) 0.31981(11) 0.0206(4) Uani 1 1 d . .
C22 C 0.58706(14) -0.2082(2) 0.26777(12) 0.0241(5) Uani 1 1 d . .
H22 H 0.5740 -0.2983 0.2755 0.029 Uiso 1 1 calc R U
C23 C 0.55562(14) -0.1449(2) 0.20374(12) 0.0256(5) Uani 1 1 d . .
H23 H 0.5208 -0.1919 0.1671 0.031 Uiso 1 1 calc R U
C24 C 0.57521(14) -0.0129(2) 0.19347(11) 0.0249(5) Uani 1 1 d . .
H24 H 0.5533 0.0289 0.1495 0.030 Uiso 1 1 calc R U
C25 C 0.62613(14) 0.0601(2) 0.24580(11) 0.0222(4) Uani 1 1 d . .
H25 H 0.6391 0.1503 0.2383 0.027 Uiso 1 1 calc R U
C26 C 0.65674(13) -0.0042(2) 0.30890(11) 0.0185(4) Uani 1 1 d . .
C27 C 0.69257(14) 0.4154(2) 0.28333(11) 0.0217(4) Uani 1 1 d . .
H27A H 0.6994 0.4977 0.2566 0.033 Uiso 1 1 calc R U
H27B H 0.6910 0.4342 0.3356 0.033 Uiso 1 1 calc R U
H27C H 0.6364 0.3723 0.2657 0.033 Uiso 1 1 calc R U
C28 C 0.78679(13) 0.4334(2) 0.14939(11) 0.0189(4) Uani 1 1 d . .
H28A H 0.7881 0.5243 0.1685 0.023 Uiso 1 1 calc R U
H28B H 0.8274 0.4294 0.1089 0.023 Uiso 1 1 calc R U
C29 C 0.62745(14) 0.4922(2) 0.11673(11) 0.0207(4) Uani 1 1 d . .
C30 C 0.54654(14) 0.4238(2) 0.07572(11) 0.0208(4) Uani 1 1 d . .
C31 C 0.58146(13) 0.2982(2) 0.05074(11) 0.0196(4) Uani 1 1 d . .
C32 C 0.54384(15) 0.2008(2) 0.00568(12) 0.0244(5) Uani 1 1 d . .
H32 H 0.4833 0.2072 -0.0138 0.029 Uiso 1 1 calc R U
C33 C 0.59654(15) 0.0935(2) -0.01037(11) 0.0244(5) Uani 1 1 d . .
H33 H 0.5723 0.0264 -0.0418 0.029 Uiso 1 1 calc R U
C34 C 0.68474(15) 0.0838(2) 0.01933(11) 0.0227(5) Uani 1 1 d . .
H34 H 0.7195 0.0091 0.0083 0.027 Uiso 1 1 calc R U
C35 C 0.72347(14) 0.1812(2) 0.06493(11) 0.0202(4) Uani 1 1 d . .
H35 H 0.7837 0.1738 0.0852 0.024 Uiso 1 1 calc R U
C36 C 0.67120(13) 0.28864(19) 0.07954(11) 0.0184(4) Uani 1 1 d . .

loop_
_atom_site_aniso_label
_atom_site_aniso_U_11
_atom_site_aniso_U_22
_atom_site_aniso_U_33
_atom_site_aniso_U_23
_atom_site_aniso_U_13
_atom_site_aniso_U_12
N1 0.0170(8) 0.0175(8) 0.0221(9) -0.0018(7) 0.0022(7) -0.0005(7)
N2 0.0232(9) 0.0191(9) 0.0145(8) 0.0030(7) 0.0016(7) -0.0004(7)
N3 0.0195(8) 0.0157(8) 0.0179(8) -0.0003(7) -0.0001(7) 0.0003(7)
O1 0.0217(8) 0.0286(8) 0.0388(9) 0.0030(7) 0.0072(7) -0.0014(7)
O2 0.0365(9) 0.0353(9) 0.0243(8) -0.0001(7) 0.0113(7) 0.0072(7)
O3 0.0375(9) 0.0298(8) 0.0154(7) 0.0028(6) -0.0007(6) 0.0001(7)
O4 0.0424(10) 0.0242(8) 0.0298(9) 0.0075(7) 0.0049(7) 0.0023(7)
O5 0.0339(9) 0.0190(8) 0.0291(8) -0.0008(7) 0.0012(7) 0.0068(7)
O6 0.0220(8) 0.0346(9) 0.0246(8) 0.0088(7) 0.0042(6) 0.0059(7)
C1 0.0207(10) 0.0139(9) 0.0166(9) -0.0021(8) -0.0002(8) -0.0040(8)
C2 0.0191(10) 0.0132(9) 0.0172(9) -0.0030(8) -0.0016(8) -0.0016(8)
C3 0.0219(10) 0.0152(9) 0.0158(9) -0.0030(8) -0.0023(8) -0.0022(8)
C4 0.0241(10) 0.0147(9) 0.0147(9) -0.0029(8) -0.0004(8) -0.0011(8)
C5 0.0202(10) 0.0148(9) 0.0181(10) -0.0031(8) -0.0013(8) 0.0001(8)
C6 0.0215(10) 0.0125(9) 0.0165(9) -0.0024(8) -0.0032(8) -0.0021(8)
C7 0.0214(10) 0.0188(10) 0.0226(10) 0.0023(8) 0.0039(8) 0.0008(8)
C8 0.0206(10) 0.0179(10) 0.0199(10) -0.0014(8) -0.0015(8) -0.0009(8)
C9 0.0197(10) 0.0199(10) 0.0243(11) 0.0039(9) 0.0029(8) 0.0029(8)
C10 0.0274(11) 0.0206(10) 0.0192(10) 0.0028(8) 0.0040(9) 0.0081(9)
C11 0.0255(11) 0.0187(10) 0.0180(10) 0.0024(8) 0.0009(8) 0.0038(9)
C12 0.0364(12) 0.0211(11) 0.0204(10) -0.0040(9) -0.0017(9) 0.0013(9)
C13 0.0303(12) 0.0191(11) 0.0261(11) -0.0012(9) -0.0056(9) -0.0021(9)
C14 0.0230(11) 0.0181(10) 0.0271(11) 0.0018(9) 0.0011(9) -0.0011(8)
C15 0.0228(10) 0.0170(10) 0.0214(10) -0.0017(8) 0.0019(8) 0.0016(8)
C16 0.0210(10) 0.0142(9) 0.0202(10) 0.0004(8) -0.0009(8) 0.0028(8)
C17 0.0241(10) 0.0218(10) 0.0199(10) 0.0006(9) 0.0010(8) 0.0025(9)
C18 0.0266(11) 0.0184(10) 0.0161(9) -0.0016(8) 0.0024(8) 0.0036(8)
C19 0.0241(10) 0.0249(11) 0.0166(10) 0.0030(8) 0.0047(8) 0.0020(9)
C20 0.0245(11) 0.0232(11) 0.0228(11) 0.0020(9) 0.0064(8) 0.0020(9)
C21 0.0218(10) 0.0212(10) 0.0190(10) 0.0008(8) 0.0042(8) 0.0009(8)
C22 0.0237(11) 0.0215(11) 0.0279(11) -0.0055(9) 0.0066(9) -0.0001(9)
C23 0.0235(11) 0.0299(12) 0.0233(11) -0.0073(9) 0.0017(9) -0.0004(9)
C24 0.0254(11) 0.0313(12) 0.0177(10) -0.0014(9) -0.0002(8) 0.0043(9)
C25 0.0233(11) 0.0247(11) 0.0188(10) 0.0020(8) 0.0030(8) 0.0020(9)
C26 0.0181(10) 0.0222(10) 0.0154(9) -0.0024(8) 0.0033(8) 0.0004(8)
C27 0.0272(11) 0.0195(10) 0.0185(10) -0.0010(8) 0.0030(8) 0.0040(9)
C28 0.0206(10) 0.0158(10) 0.0203(10) 0.0018(8) 0.0003(8) -0.0012(8)
C29 0.0256(11) 0.0199(10) 0.0168(10) 0.0028(8) 0.0034(8) 0.0036(8)
C30 0.0215(11) 0.0261(11) 0.0152(9) 0.0063(8) 0.0039(8) 0.0008(9)
C31 0.0198(10) 0.0223(10) 0.0167(10) 0.0039(8) 0.0021(8) -0.0017(8)
C32 0.0232(11) 0.0305(12) 0.0191(10) 0.0037(9) -0.0001(8) -0.0052(9)
C33 0.0304(12) 0.0230(11) 0.0201(10) -0.0020(9) 0.0040(9) -0.0084(9)
C34 0.0306(11) 0.0175(10) 0.0202(10) 0.0014(8) 0.0042(9) -0.0019(9)
C35 0.0229(10) 0.0185(10) 0.0193(10) 0.0010(8) 0.0025(8) 0.0001(8)
C36 0.0231(10) 0.0171(10) 0.0151(9) 0.0004(8) 0.0026(8) -0.0030(8)

loop_
_atom_type_symbol
_atom_type_description
_atom_type_scat_dispersion_real
_atom_type_scat_dispersion_imag
_atom_type_scat_source
C C 0.0033 0.0016 'International Tables Vol C Tables 4.2.6.8 and 6.1.1.4'
H H 0.0000 0.0000 'International Tables Vol C Tables 4.2.6.8 and 6.1.1.4'
N N 0.0061 0.0033 'International Tables Vol C Tables 4.2.6.8 and 6.1.1.4'
O O 0.0106 0.0060 'International Tables Vol C Tables 4.2.6.8 and 6.1.1.4'

loop_
_geom_angle_atom_site_label_1
_geom_angle_atom_site_label_2
_geom_angle_atom_site_label_3
_geom_angle
C9 N1 C16 110.95(17)
C9 N1 C8 123.18(17)
C16 N1 C8 125.75(16)
C19 N2 C26 110.51(17)
C19 N2 C18 124.17(17)
C26 N2 C18 124.60(17)
C29 N3 C36 110.78(16)
C29 N3 C28 122.86(17)
C36 N3 C28 124.68(16)
C6 C1 C2 118.87(18)
C6 C1 C7 121.81(18)
C2 C1 C7 119.33(18)
C3 C2 C1 120.68(18)
C3 C2 C8 119.76(18)
C1 C2 C8 119.48(18)
C4 C3 C2 119.51(18)
C4 C3 C17 119.20(18)
C2 C3 C17 121.29(18)
C3 C4 C5 120.54(19)
C3 C4 C18 119.43(18)
C5 C4 C18 119.88(18)
C6 C5 C4 118.84(18)
C6 C5 C27 121.05(18)
C4 C5 C27 120.08(18)
C5 C6 C1 120.82(18)
C5 C6 C28 118.59(17)
C1 C6 C28 120.57(18)
C1 C7 H7A 109.5
C1 C7 H7B 109.5
H7A C7 H7B 109.5
C1 C7 H7C 109.5
H7A C7 H7C 109.5
H7B C7 H7C 109.5
N1 C8 C2 113.39(16)
N1 C8 H8A 108.9
C2 C8 H8A 108.9
N1 C8 H8B 108.9
C2 C8 H8B 108.9
H8A C8 H8B 107.7
O1 C9 N1 126.9(2)
O1 C9 C10 127.27(19)
N1 C9 C10 105.80(17)
O2 C10 C11 131.2(2)
O2 C10 C9 123.8(2)
C11 C10 C9 104.98(17)
C12 C11 C16 120.8(2)
C12 C11 C10 131.4(2)
C16 C11 C10 107.78(18)
C13 C12 C11 118.7(2)
C13 C12 H12 120.6
C11 C12 H12 120.6
C12 C13 C14 119.9(2)
C12 C13 H13 120.1
C14 C13 H13 120.1
C13 C14 C15 122.1(2)
C13 C14 H14 119.0
C15 C14 H14 119.0
C16 C15 C14 117.41(19)
C16 C15 H15 121.3
C14 C15 H15 121.3
C15 C16 C11 121.06(19)
C15 C16 N1 128.53(18)
C11 C16 N1 110.41(17)
C3 C17 H17A 109.5
C3 C17 H17B 109.5
H17A C17 H17B 109.5
C3 C17 H17C 109.5
H17A C17 H17C 109.5
H17B C17 H17C 109.5
N2 C18 C4 111.03(16)
N2 C18 H18A 109.4
C4 C18 H18A 109.4
N2 C18 H18B 109.4
C4 C18 H18B 109.4
H18A C18 H18B 108.0
O3 C19 N2 126.7(2)
O3 C19 C20 126.93(19)
N2 C19 C20 106.38(17)
O4 C20 C21 131.0(2)
O4 C20 C19 124.24(19)
C21 C20 C19 104.78(17)
C22 C21 C26 120.9(2)
C22 C21 C20 131.4(2)
C26 C21 C20 107.46(18)
C21 C22 C23 118.5(2)
C21 C22 H22 120.7
C23 C22 H22 120.7
C24 C23 C22 120.0(2)
C24 C23 H23 120.0
C22 C23 H23 120.0
C23 C24 C25 122.0(2)
C23 C24 H24 119.0
C25 C24 H24 119.0
C26 C25 C24 117.2(2)
C26 C25 H25 121.4
C24 C25 H25 121.4
C25 C26 C21 121.32(19)
C25 C26 N2 127.96(19)
C21 C26 N2 110.70(18)
C5 C27 H27A 109.5
C5 C27 H27B 109.5
H27A C27 H27B 109.5
C5 C27 H27C 109.5
H27A C27 H27C 109.5
H27B C27 H27C 109.5
N3 C28 C6 112.56(16)
N3 C28 H28A 109.1
C6 C28 H28A 109.1
N3 C28 H28B 109.1
C6 C28 H28B 109.1
H28A C28 H28B 107.8
O5 C29 N3 127.6(2)
O5 C29 C30 126.38(19)
N3 C29 C30 106.05(17)
O6 C30 C31 131.8(2)
O6 C30 C29 122.9(2)
C31 C30 C29 105.31(17)
C32 C31 C36 120.70(19)
C32 C31 C30 132.34(19)
C36 C31 C30 106.92(18)
C31 C32 C33 118.55(19)
C31 C32 H32 120.7
C33 C32 H32 120.7
C32 C33 C34 120.4(2)
C32 C33 H33 119.8
C34 C33 H33 119.8
C33 C34 C35 121.7(2)
C33 C34 H34 119.2
C35 C34 H34 119.2
C36 C35 C34 117.60(19)
C36 C35 H35 121.2
C34 C35 H35 121.2
C35 C36 C31 121.09(19)
C35 C36 N3 128.54(18)
C31 C36 N3 110.35(17)

loop_
_geom_bond_atom_site_label_1
_geom_bond_atom_site_label_2
_geom_bond_distance
N1 C9 1.371(3)
N1 C16 1.415(3)
N1 C8 1.463(3)
N2 C19 1.367(3)
N2 C26 1.420(3)
N2 C18 1.471(3)
N3 C29 1.367(3)
N3 C36 1.415(3)
N3 C28 1.459(3)
O1 C9 1.205(3)
O2 C10 1.207(3)
O3 C19 1.218(2)
O4 C20 1.209(3)
O5 C29 1.211(3)
O6 C30 1.209(2)
C1 C6 1.407(3)
C1 C2 1.408(3)
C1 C7 1.511(3)
C2 C3 1.400(3)
C2 C8 1.520(3)
C3 C4 1.396(3)
C3 C17 1.516(3)
C4 C5 1.407(3)
C4 C18 1.517(3)
C5 C6 1.404(3)
C5 C27 1.511(3)
C6 C28 1.517(3)
C7 H7A 0.9800
C7 H7B 0.9800
C7 H7C 0.9800
C8 H8A 0.9900
C8 H8B 0.9900
C9 C10 1.559(3)
C10 C11 1.457(3)
C11 C12 1.391(3)
C11 C16 1.400(3)
C12 C13 1.385(3)
C12 H12 0.9500
C13 C14 1.393(3)
C13 H13 0.9500
C14 C15 1.397(3)
C14 H14 0.9500
C15 C16 1.382(3)
C15 H15 0.9500
C17 H17A 0.9800
C17 H17B 0.9800
C17 H17C 0.9800
C18 H18A 0.9900
C18 H18B 0.9900
C19 C20 1.557(3)
C20 C21 1.467(3)
C21 C22 1.381(3)
C21 C26 1.400(3)
C22 C23 1.393(3)
C22 H22 0.9500
C23 C24 1.391(3)
C23 H23 0.9500
C24 C25 1.397(3)
C24 H24 0.9500
C25 C26 1.381(3)
C25 H25 0.9500
C27 H27A 0.9800
C27 H27B 0.9800
C27 H27C 0.9800
C28 H28A 0.9900
C28 H28B 0.9900
C29 C30 1.543(3)
C30 C31 1.466(3)
C31 C32 1.385(3)
C31 C36 1.407(3)
C32 C33 1.388(3)
C32 H32 0.9500
C33 C34 1.392(3)
C33 H33 0.9500
C34 C35 1.397(3)
C34 H34 0.9500
C35 C36 1.379(3)
C35 H35 0.9500

loop_
_geom_hbond_atom_site_label_D
_geom_hbond_atom_site_label_H
_geom_hbond_atom_site_label_A
_geom_hbond_distance_DH
_geom_hbond_distance_HA
_geom_hbond_distance_DA
_geom_hbond_angle_DHA
_geom_hbond_site_symmetry_A
C13 H13 O3 0.95 2.45 3.245(3) 141.5 4
C7 H7B O2 0.98 2.59 3.523(3) 159.4 3_755
C23 H23 O5 0.95 2.70 3.049(3) 102.3 1_545
C28 H28B O3 0.99 2.64 3.155(2) 112.7 4_565

loop_
_geom_torsion_atom_site_label_1
_geom_torsion_atom_site_label_2
_geom_torsion_atom_site_label_3
_geom_torsion_atom_site_label_4
_geom_torsion
C6 C1 C2 C3 2.0(3)
C7 C1 C2 C3 -178.36(18)
C6 C1 C2 C8 178.64(17)
C7 C1 C2 C8 -1.7(3)
C1 C2 C3 C4 2.4(3)
C8 C2 C3 C4 -174.21(17)
C1 C2 C3 C17 -176.83(18)
C8 C2 C3 C17 6.5(3)
C2 C3 C4 C5 -8.8(3)
C17 C3 C4 C5 170.47(18)
C2 C3 C4 C18 166.72(18)
C17 C3 C4 C18 -14.0(3)
C3 C4 C5 C6 10.6(3)
C18 C4 C5 C6 -164.92(18)
C3 C4 C5 C27 -167.27(18)
C18 C4 C5 C27 17.2(3)
C4 C5 C6 C1 -6.1(3)
C27 C5 C6 C1 171.76(18)
C4 C5 C6 C28 172.60(18)
C27 C5 C6 C28 -9.6(3)
C2 C1 C6 C5 -0.1(3)
C7 C1 C6 C5 -179.75(18)
C2 C1 C6 C28 -178.76(17)
C7 C1 C6 C28 1.6(3)
C9 N1 C8 C2 127.7(2)
C16 N1 C8 C2 -47.9(3)
C3 C2 C8 N1 119.4(2)
C1 C2 C8 N1 -57.2(2)
C16 N1 C9 O1 176.2(2)
C8 N1 C9 O1 0.0(3)
C16 N1 C9 C10 -1.5(2)
C8 N1 C9 C10 -177.70(17)
O1 C9 C10 O2 5.0(3)
N1 C9 C10 O2 -177.3(2)
O1 C9 C10 C11 -175.1(2)
N1 C9 C10 C11 2.6(2)
O2 C10 C11 C12 -3.4(4)
C9 C10 C11 C12 176.7(2)
O2 C10 C11 C16 177.2(2)
C9 C10 C11 C16 -2.8(2)
C16 C11 C12 C13 -0.7(3)
C10 C11 C12 C13 179.9(2)
C11 C12 C13 C14 -0.9(3)
C12 C13 C14 C15 1.4(3)
C13 C14 C15 C16 -0.2(3)
C14 C15 C16 C11 -1.5(3)
C14 C15 C16 N1 177.90(19)
C12 C11 C16 C15 2.0(3)
C10 C11 C16 C15 -178.53(18)
C12 C11 C16 N1 -177.52(18)
C10 C11 C16 N1 2.0(2)
C9 N1 C16 C15 -179.6(2)
C8 N1 C16 C15 -3.6(3)
C9 N1 C16 C11 -0.2(2)
C8 N1 C16 C11 175.84(18)
C19 N2 C18 C4 124.8(2)
C26 N2 C18 C4 -65.9(2)
C3 C4 C18 N2 -58.5(2)
C5 C4 C18 N2 117.0(2)
C26 N2 C19 O3 -176.2(2)
C18 N2 C19 O3 -5.5(3)
C26 N2 C19 C20 4.0(2)
C18 N2 C19 C20 174.65(17)
O3 C19 C20 O4 -1.0(4)
N2 C19 C20 O4 178.9(2)
O3 C19 C20 C21 177.8(2)
N2 C19 C20 C21 -2.4(2)
O4 C20 C21 C22 3.4(4)
C19 C20 C21 C22 -175.3(2)
O4 C20 C21 C26 178.5(2)
C19 C20 C21 C26 -0.1(2)
C26 C21 C22 C23 0.3(3)
C20 C21 C22 C23 174.9(2)
C21 C22 C23 C24 -0.2(3)
C22 C23 C24 C25 0.0(3)
C23 C24 C25 C26 0.0(3)
C24 C25 C26 C21 0.1(3)
C24 C25 C26 N2 -178.24(19)
C22 C21 C26 C25 -0.3(3)
C20 C21 C26 C25 -176.08(18)
C22 C21 C26 N2 178.31(18)
C20 C21 C26 N2 2.6(2)
C19 N2 C26 C25 174.2(2)
C18 N2 C26 C25 3.6(3)
C19 N2 C26 C21 -4.3(2)
C18 N2 C26 C21 -174.91(18)
C29 N3 C28 C6 127.05(19)
C36 N3 C28 C6 -69.1(2)
C5 C6 C28 N3 -55.7(2)
C1 C6 C28 N3 122.95(19)
C36 N3 C29 O5 -173.2(2)
C28 N3 C29 O5 -7.4(3)
C36 N3 C29 C30 7.4(2)
C28 N3 C29 C30 173.28(16)
O5 C29 C30 O6 -8.1(3)
N3 C29 C30 O6 171.31(18)
O5 C29 C30 C31 173.2(2)
N3 C29 C30 C31 -7.4(2)
O6 C30 C31 C32 8.5(4)
C29 C30 C31 C32 -172.9(2)
O6 C30 C31 C36 -173.9(2)
C29 C30 C31 C36 4.6(2)
C36 C31 C32 C33 0.1(3)
C30 C31 C32 C33 177.3(2)
C31 C32 C33 C34 1.0(3)
C32 C33 C34 C35 -1.0(3)
C33 C34 C35 C36 -0.2(3)
C34 C35 C36 C31 1.3(3)
C34 C35 C36 N3 -177.20(19)
C32 C31 C36 C35 -1.3(3)
C30 C31 C36 C35 -179.14(18)
C32 C31 C36 N3 177.50(18)
C30 C31 C36 N3 -0.4(2)
C29 N3 C36 C35 173.9(2)
C28 N3 C36 C35 8.4(3)
C29 N3 C36 C31 -4.8(2)
C28 N3 C36 C31 -170.28(17)
